data_4020564
loop_
_publ_author_name
'Monika Mazik'
'Dieter Bl\"aser'
'Roland Boese'

_publ_section_title
;
 \a,\b-Unsaturated Ketoximes Carrying a Terminal Pyridine
 or Quinoline Subunit as Building Blocks for Supramolecular Syntheses
;
_journal_name_full 'Journal of Organic Chemistry'
_journal_page_first 9115
_journal_page_last 9122
_journal_paper_doi 10.1021/jo051115u
_journal_volume 70
_journal_year 2005
_chemical_formula_sum 'C16 H16 N2 O'
_chemical_formula_weight 252.31
_space_group_IT_number 86
_symmetry_cell_setting tetragonal
_symmetry_space_group_name_Hall '-P 4bc'
_symmetry_space_group_name_H-M 'P 42/n :2'
_cell_angle_alpha 90.00
_cell_angle_beta 90.00
_cell_angle_gamma 90.00
_cell_formula_units_Z 8
_cell_length_a 19.956(3)
_cell_length_b 19.956(3)
_cell_length_c 6.9569(10)
_cell_measurement_temperature 203(2)
_cell_volume 2770.6(7)
_diffrn_ambient_temperature 203(2)
_exptl_crystal_density_diffrn 1.210
_cod_original_sg_symbol_H-M 'P 42/n'
_cod_database_code 4020564

loop_
_symmetry_equiv_pos_as_xyz
'x, y, z'
'-x+1/2, -y+1/2, z'
'-y, x+1/2, z+1/2'
'y+1/2, -x, z+1/2'
'-x, -y, -z'
'x-1/2, y-1/2, -z'
'y, -x-1/2, -z-1/2'
'-y-1/2, x, -z-1/2'

loop_
_atom_site_label
_atom_site_type_symbol
_atom_site_fract_x
_atom_site_fract_y
_atom_site_fract_z
_atom_site_U_iso_or_equiv
_atom_site_adp_type
_atom_site_occupancy
_atom_site_symmetry_multiplicity
_atom_site_calc_flag
_atom_site_refinement_flags
_atom_site_disorder_assembly
_atom_site_disorder_group
C1 C 0.40441(8) 0.25229(8) 0.4685(2) 0.0376(4) Uani 1 1 d . . .
C2 C 0.45406(7) 0.20523(8) 0.3884(2) 0.0361(4) Uani 1 1 d . . .
C3 C 0.43942(8) 0.13999(8) 0.3743(2) 0.0381(4) Uani 1 1 d . . .
H3 H 0.3953 0.1282 0.4179 0.046 Uiso 1 1 d R . .
C4 C 0.47931(8) 0.08339(8) 0.3048(2) 0.0367(4) Uani 1 1 d . . .
C5 C 0.54607(8) 0.08584(9) 0.2464(3) 0.0426(4) Uani 1 1 d . . .
H5 H 0.5695 0.1278 0.2447 0.051 Uiso 1 1 d R . .
C6 C 0.57794(9) 0.02786(9) 0.1899(3) 0.0451(4) Uani 1 1 d . . .
H6 H 0.6239 0.0308 0.1494 0.054 Uiso 1 1 d R . .
N7 N 0.54879(8) -0.03264(7) 0.1888(2) 0.0436(4) Uani 1 1 d . . .
C8 C 0.48479(9) -0.03506(9) 0.2439(2) 0.0430(4) Uani 1 1 d . . .
H8A H 0.4627 -0.0778 0.2445 0.052 Uiso 1 1 d R . .
C9 C 0.44885(8) 0.02050(8) 0.3002(2) 0.0403(4) Uani 1 1 d . . .
H9 H 0.4026 0.0159 0.3363 0.048 Uiso 1 1 d R . .
N10 N 0.42653(7) 0.31178(7) 0.5003(2) 0.0408(3) Uani 1 1 d . . .
O11 O 0.37851(6) 0.35400(6) 0.5808(2) 0.0525(4) Uani 1 1 d . . .
H11 H 0.4038 0.3872 0.6156 0.079 Uiso 1 1 d R . .
C12 C 0.33438(9) 0.23050(10) 0.5106(4) 0.0593(6) Uani 1 1 d . . .
H12A H 0.3349 0.1993 0.6174 0.089 Uiso 1 1 d R . .
H12B H 0.3154 0.2087 0.3984 0.089 Uiso 1 1 d R . .
H12C H 0.3074 0.2692 0.5442 0.089 Uiso 1 1 d R . .
C13 C 0.51959(8) 0.23605(8) 0.3306(3) 0.0437(4) Uani 1 1 d . . .
C14 C 0.52890(11) 0.25862(10) 0.1430(3) 0.0562(5) Uani 1 1 d . . .
C15 C 0.58975(13) 0.28843(12) 0.0975(5) 0.0815(9) Uani 1 1 d . . .
H15 H 0.5973 0.3041 -0.0312 0.098 Uiso 1 1 d R . .
C16 C 0.63910(13) 0.29642(14) 0.2322(6) 0.0955(11) Uani 1 1 d . . .
H16 H 0.6809 0.3168 0.1964 0.115 Uiso 1 1 d R . .
C17 C 0.62969(12) 0.27487(13) 0.4171(5) 0.0841(9) Uani 1 1 d . . .
H17 H 0.6640 0.2818 0.5117 0.101 Uiso 1 1 d R . .
C18 C 0.57001(9) 0.24446(10) 0.4680(4) 0.0577(5) Uani 1 1 d . . .
H18 H 0.5632 0.2287 0.5970 0.069 Uiso 1 1 d R . .
C19 C 0.47505(15) 0.25109(14) -0.0026(4) 0.0758(7) Uani 1 1 d . . .
H19A H 0.4709 0.2044 -0.0397 0.114 Uiso 1 1 d R . .
H19B H 0.4859 0.2779 -0.1148 0.114 Uiso 1 1 d R . .
H19C H 0.4330 0.2664 0.0519 0.114 Uiso 1 1 d R . .

loop_
_atom_site_aniso_label
_atom_site_aniso_U_11
_atom_site_aniso_U_22
_atom_site_aniso_U_33
_atom_site_aniso_U_23
_atom_site_aniso_U_13
_atom_site_aniso_U_12
C1 0.0294(7) 0.0419(8) 0.0417(8) 0.0018(7) -0.0010(6) -0.0001(6)
C2 0.0317(7) 0.0395(8) 0.0371(8) 0.0024(6) -0.0010(6) -0.0011(6)
C3 0.0320(7) 0.0407(8) 0.0417(8) 0.0017(7) 0.0004(6) -0.0024(6)
C4 0.0365(8) 0.0398(8) 0.0339(8) 0.0024(6) -0.0019(6) -0.0009(6)
C5 0.0379(8) 0.0400(9) 0.0500(10) -0.0001(7) 0.0038(7) -0.0035(7)
C6 0.0387(8) 0.0473(9) 0.0491(10) -0.0002(8) 0.0043(7) 0.0003(7)
N7 0.0469(8) 0.0416(8) 0.0423(8) 0.0012(6) -0.0001(6) 0.0032(6)
C8 0.0487(9) 0.0386(8) 0.0416(9) 0.0014(7) -0.0025(7) -0.0035(7)
C9 0.0383(8) 0.0425(9) 0.0401(9) 0.0023(7) -0.0010(7) -0.0033(7)
N10 0.0330(7) 0.0400(7) 0.0494(8) -0.0021(6) 0.0021(6) 0.0026(5)
O11 0.0377(6) 0.0433(7) 0.0766(10) -0.0100(6) 0.0062(6) 0.0029(5)
C12 0.0317(8) 0.0515(11) 0.0946(17) -0.0129(11) 0.0083(9) -0.0032(7)
C13 0.0364(8) 0.0360(8) 0.0586(11) 0.0020(7) 0.0088(7) 0.0025(6)
C14 0.0557(11) 0.0446(10) 0.0683(13) 0.0114(9) 0.0181(10) 0.0060(8)
C15 0.0655(15) 0.0589(13) 0.120(2) 0.0314(14) 0.0389(15) 0.0030(11)
C16 0.0493(13) 0.0695(16) 0.168(3) 0.0392(19) 0.0272(17) -0.0082(11)
C17 0.0423(11) 0.0696(15) 0.140(3) 0.0120(17) -0.0137(14) -0.0115(10)
C18 0.0369(9) 0.0538(11) 0.0824(15) 0.0048(10) -0.0035(9) -0.0047(8)
C19 0.0901(18) 0.0804(16) 0.0570(13) 0.0158(12) 0.0043(12) 0.0021(13)

loop_
_geom_bond_atom_site_label_1
_geom_bond_atom_site_label_2
_geom_bond_distance
_geom_bond_site_symmetry_2
_geom_bond_publ_flag
C1 N10 1.286(2) . ?
C1 C2 1.474(2) . ?
C1 C12 1.493(2) . ?
C2 C3 1.338(2) . ?
C2 C13 1.500(2) . ?
C3 C4 1.464(2) . ?
C4 C5 1.394(2) . ?
C4 C9 1.395(2) . ?
C5 C6 1.378(2) . ?
C6 N7 1.340(2) . ?
N7 C8 1.334(2) . ?
C8 C9 1.377(2) . ?
N10 O11 1.3934(18) . ?
C13 C14 1.393(3) . ?
C13 C18 1.398(3) . ?
C14 C15 1.389(3) . ?
C14 C19 1.484(4) . ?
C15 C16 1.369(5) . ?
C16 C17 1.370(5) . ?
C17 C18 1.383(3) . ?

loop_
_cod_related_entry_id
_cod_related_entry_database
_cod_related_entry_code
1 ChemSpider 21176341
